data_7712954
loop_
_publ_author_name
'Penki, Venkata Sai Sashankh'
'Chang, Yu-Lun'
'Chen, Hsing-Yin'
'Chu, Yu-Ting'
'Kuo, Yu-Ting'
'Dorairaj, Dorothy Priyanka Priyanka'
'Sudewi, Sri'
'Ding, Shangwu'
'Hsu, Sodio C. N.'

_publ_section_title
;
 Denticity Governs on the Formation of \b-Thioketiminato Tri-Copper(I) and
 Mono-Copper(I) Complexes
;
_journal_name_full 'Dalton Transactions'
_journal_paper_doi 10.1039/D3DT00474K
_journal_year 2023
_chemical_absolute_configuration unk
_chemical_formula_moiety 'C35 H39 Cu N P S'
_chemical_formula_sum 'C35 H39 Cu N P S'
_chemical_formula_weight 600.24
_space_group_crystal_system monoclinic
_space_group_IT_number 7
_space_group_name_Hall 'P -2yac'
_space_group_name_H-M_alt 'P 1 n 1'
_atom_sites_solution_hydrogens geom
_atom_sites_solution_primary iterative
_atom_sites_solution_secondary difmap
_audit_creation_date 2020-01-13
_audit_creation_method
;
Olex2 1.2
(compiled 2018.05.29 svn.r3508 for OlexSys, GUI svn.r5506)
;
_audit_update_record
;
2022-06-08 deposited with the CCDC.	2023-05-05 downloaded from the CCDC.
;
_cell_angle_alpha 90.00
_cell_angle_beta 97.780(2)
_cell_angle_gamma 90.00
_cell_formula_units_Z 2
_cell_length_a 8.7209(2)
_cell_length_b 11.5302(2)
_cell_length_c 15.5452(3)
_cell_measurement_reflns_used 17852
_cell_measurement_temperature 113(2)
_cell_measurement_theta_max 26.8370
_cell_measurement_theta_min 1.7660
_cell_volume 1548.74(5)
_computing_cell_refinement 'CrysAlisPro 1.171.41.36a (Rigaku OD, 2019)'
_computing_data_collection 'CrysAlisPro 1.171.41.36a (Rigaku OD, 2019)'
_computing_data_reduction 'CrysAlisPro 1.171.41.36a (Rigaku OD, 2019)'
_computing_molecular_graphics 'Olex2 (Dolomanov et al., 2009)'
_computing_publication_material 'Olex2 (Dolomanov et al., 2009)'
_computing_structure_refinement 'XL (Sheldrick, 2008)'
_computing_structure_solution 'olex2.solve (Bourhis et al., 2015)'
_diffrn_ambient_temperature 113(2)
_diffrn_detector 'Hybrid Pixel Array Detector'
_diffrn_detector_area_resol_mean 10.0000
_diffrn_measured_fraction_theta_full 0.964
_diffrn_measured_fraction_theta_max 0.964
_diffrn_measurement_details
;
List of Runs (angles in degrees, time in seconds):

  # Type    Start    End  Width  t~exp~   \w     \q     \k     \f   Frames
#--------------------------------------------------------------------------
  1  \w    -52.00 -17.00   0.50    5.66    --   10.60 -81.00  44.00   70
  2  \w     34.00  59.00   0.50    5.66    --   10.60  81.00 166.00   50
  3  \w    -42.00 -17.00   0.50    5.66    --  -10.90 -81.00  44.00   50
  4  \w     -4.00  21.00   0.50    5.66    --  -10.90  81.00 166.00   50
  5  \w    -54.00  -8.00   0.50    5.66    --   10.60 -77.00 -30.00   92
  6  \w     -3.00  27.00   0.50    5.66    --   10.60  82.00   0.00   60
  7  \w     16.00  41.00   0.50    5.66    --   10.60  82.00 -90.00   50
  8  \w     -4.00  21.00   0.50    5.66    --   10.60  82.00 -60.00   50
  9  \w     -2.00 100.00   0.50    5.66    --   10.60  57.00  60.00  204
 10  \w    -17.00  72.00   0.50    5.66    --   10.60  82.00 150.00  178
 11  \w    -17.00 100.00   0.50    5.66    --   10.60  82.00  60.00  234
 12  \w    -12.00 100.00   0.50    5.66    --   10.60  82.00 -30.00  224
 13  \w    -17.00  13.00   0.50    5.66    --   10.60  82.00 -90.00   60
 14  \w     -7.00  18.00   0.50    5.66    --   10.60  82.00-133.92   50
 15  \w     -7.00  20.00   0.50    5.66    --   10.60  82.00-180.00   54
 16  \w     75.00 100.00   0.50    5.66    --   10.60  82.00-180.00   50
 17  \w    -50.00 -24.00   0.50    5.66    --  -10.90 -77.00-120.00   52
 18  \w    -93.00 -53.00   0.50    5.66    --  -10.90 -77.00-120.00   80
 19  \w    -28.00  69.00   0.50    5.66    --  -10.90  77.00 -90.00  194
 20  \w    -54.00  18.00   0.50    5.66    --  -10.90 -57.00 150.00  144
 21  \w     36.00  62.00   0.50    5.66    --  -10.90  77.00 120.00   52
 22  \w    -18.00  11.00   0.50    5.66    --  -10.90  77.00 120.00   58
;
_diffrn_measurement_device 'four-circle diffractometer'
_diffrn_measurement_device_type 'XtaLAB Pro II AFC12 (RINC): Kappa single'
_diffrn_measurement_method '\w scans'
_diffrn_orient_matrix_type 'CrysAlisPro convention (1999,Acta A55,543-557)'
_diffrn_orient_matrix_UB_11 -0.0115849000
_diffrn_orient_matrix_UB_12 -0.0594602000
_diffrn_orient_matrix_UB_13 -0.0105592000
_diffrn_orient_matrix_UB_21 -0.0341727000
_diffrn_orient_matrix_UB_22 -0.0084086000
_diffrn_orient_matrix_UB_23 0.0384266000
_diffrn_orient_matrix_UB_31 -0.0737590000
_diffrn_orient_matrix_UB_32 0.0132343000
_diffrn_orient_matrix_UB_33 -0.0230922000
_diffrn_radiation_monochromator mirror
_diffrn_radiation_probe x-ray
_diffrn_radiation_type MoK\a
_diffrn_radiation_wavelength 0.71073
_diffrn_reflns_av_R_equivalents 0.0343
_diffrn_reflns_av_unetI/netI 0.0306
_diffrn_reflns_limit_h_max 11
_diffrn_reflns_limit_h_min -9
_diffrn_reflns_limit_k_max 14
_diffrn_reflns_limit_k_min -14
_diffrn_reflns_limit_l_max 19
_diffrn_reflns_limit_l_min -19
_diffrn_reflns_number 27269
_diffrn_reflns_theta_full 27.03
_diffrn_reflns_theta_max 27.03
_diffrn_reflns_theta_min 2.21
_diffrn_source 'micro-focus sealed X-ray tube'
_diffrn_source_type 'Rigaku (Mo) X-ray Source'
_exptl_absorpt_coefficient_mu 0.848
_exptl_absorpt_correction_T_max 1.00000
_exptl_absorpt_correction_T_min 0.21522
_exptl_absorpt_correction_type multi-scan
_exptl_absorpt_process_details
;
CrysAlisPro 1.171.41.36a (Rigaku Oxford Diffraction, 2019)
Empirical absorption correction using spherical harmonics,
 implemented in SCALE3 ABSPACK scaling algorithm.
;
_exptl_crystal_colour 'clear light yellow'
_exptl_crystal_colour_lustre clear
_exptl_crystal_colour_modifier light
_exptl_crystal_colour_primary yellow
_exptl_crystal_density_diffrn 1.287
_exptl_crystal_density_method 'not measured'
_exptl_crystal_description block
_exptl_crystal_F_000 632
_exptl_crystal_size_max 0.25
_exptl_crystal_size_mid 0.15
_exptl_crystal_size_min 0.1
_refine_diff_density_max 0.341
_refine_diff_density_min -0.643
_refine_diff_density_rms 0.050
_refine_ls_abs_structure_details 'Flack H D (1983), Acta Cryst. A39, 876-881'
_refine_ls_abs_structure_Flack 0.0(2)
_refine_ls_extinction_method none
_refine_ls_goodness_of_fit_ref 1.085
_refine_ls_hydrogen_treatment constr
_refine_ls_matrix_type full
_refine_ls_number_parameters 359
_refine_ls_number_reflns 5395
_refine_ls_number_restraints 2
_refine_ls_restrained_S_all 1.085
_refine_ls_R_factor_all 0.0463
_refine_ls_R_factor_gt 0.0449
_refine_ls_shift/su_max 0.090
_refine_ls_shift/su_mean 0.004
_refine_ls_structure_factor_coef Fsqd
_refine_ls_weighting_details 'calc w=1/[\s^2^(Fo^2^)+(0.0881P)^2^+0.0000P] where P=(Fo^2^+2Fc^2^)/3'
_refine_ls_weighting_scheme calc
_refine_ls_wR_factor_gt 0.1136
_refine_ls_wR_factor_ref 0.1147
_reflns_number_gt 5206
_reflns_number_total 5395
_reflns_threshold_expression >2sigma(I)
_cod_data_source_file d3dt00474k2.cif
_cod_data_source_block L1CuPPh3
_cod_database_code 7712954
_chemical_oxdiff_formula 'C35 H39 N1 S1 P1 Cu1'
_diffrn_oxdiff_digest_frames
;
01db579961fd1fe35b59d37300dcd1b252000257093
;
_reflns_odcompleteness_completeness 99.94
_reflns_odcompleteness_iscentric 1
_reflns_odcompleteness_theta 26.32
_olex2_refinement_description
;
1. Twinned data refinement
 Scales: 0.477(13)
 0.523(13)
2. Fixed Uiso
 At 1.2 times of:
  All C(H) groups
 At 1.5 times of:
  All C(H,H,H) groups
3.a Ternary CH refined with riding coordinates:
 C12(H12), C15(H15)
3.b Aromatic/amide H refined with riding coordinates:
 C3(H3), C8(H8), C9(H9), C10(H10), C19(H19), C20(H20), C21(H21), C22(H22),
 C23(H23), C25(H25), C26(H26), C27(H27), C28(H28), C29(H29), C31(H31), C32(H32),
  C33(H33), C34(H34), C35(H35)
3.c Idealised Me refined as rotating group:
 C1(H1A,H1B,H1C), C5(H5A,H5B,H5C), C13(H13A,H13B,H13C), C14(H14A,H14B,H14C),
 C16(H16A,H16B,H16C), C17(H17A,H17B,H17C)
;
_olex2_submission_special_instructions 'No special instructions were received'
_oxdiff_exptl_absorpt_empirical_details
;
Empirical correction (ABSPACK) includes:
- Absorption correction using spherical harmonics
- Frame scaling
;
_oxdiff_exptl_absorpt_empirical_full_max 2.133
_oxdiff_exptl_absorpt_empirical_full_min 0.445

loop_
_space_group_symop_id
_space_group_symop_operation_xyz
1 'x, y, z'
2 'x+1/2, -y, z+1/2'

loop_
_atom_site_label
_atom_site_type_symbol
_atom_site_fract_x
_atom_site_fract_y
_atom_site_fract_z
_atom_site_U_iso_or_equiv
_atom_site_adp_type
_atom_site_occupancy
_atom_site_calc_flag
_atom_site_disorder_assembly
_atom_site_disorder_group
_atom_site_refinement_flags_posn
Cu1 Cu 0.44280(4) 0.65502(3) 0.52184(3) 0.02075(12) Uani 1 d . . .
S1 S 0.42021(12) 0.46487(7) 0.51182(6) 0.0264(2) Uani 1 d . . .
P1 P 0.55560(10) 0.74272(8) 0.42182(5) 0.01968(19) Uani 1 d . . .
N1 N 0.3439(3) 0.6933(2) 0.62387(18) 0.0207(6) Uani 1 d . . .
C1 C 0.2104(5) 0.6581(3) 0.7511(3) 0.0275(8) Uani 1 d . . .
H1A H 0.2971 0.6631 0.7981 0.041 Uiso 1 calc . . GR
H1B H 0.1347 0.6017 0.7665 0.041 Uiso 1 calc . . GR
H1C H 0.1611 0.7343 0.7421 0.041 Uiso 1 calc . . GR
C2 C 0.2697(4) 0.6199(3) 0.6682(2) 0.0204(7) Uani 1 d . . .
C3 C 0.2401(4) 0.5013(3) 0.6443(2) 0.0235(7) Uani 1 d . . .
H3 H 0.1679 0.4644 0.6758 0.028 Uiso 1 calc . . R
C4 C 0.2956(5) 0.4312(3) 0.5850(2) 0.0240(8) Uani 1 d . . .
C5 C 0.2455(6) 0.3056(3) 0.5836(3) 0.0383(10) Uani 1 d . . .
H5A H 0.2114 0.2817 0.5235 0.057 Uiso 1 calc . . GR
H5B H 0.1598 0.2966 0.6179 0.057 Uiso 1 calc . . GR
H5C H 0.3327 0.2571 0.6084 0.057 Uiso 1 calc . . GR
C6 C 0.3704(4) 0.8095(3) 0.6564(2) 0.0191(7) Uani 1 d . . .
C7 C 0.2617(4) 0.8970(3) 0.6286(2) 0.0197(7) Uani 1 d . . .
C8 C 0.2979(4) 1.0099(3) 0.6545(2) 0.0232(7) Uani 1 d . . .
H8 H 0.2255 1.0698 0.6373 0.028 Uiso 1 calc . . R
C9 C 0.4368(4) 1.0379(3) 0.7050(2) 0.0242(7) Uani 1 d . . .
H9 H 0.4611 1.1163 0.7200 0.029 Uiso 1 calc . . R
C10 C 0.5391(5) 0.9500(3) 0.7332(2) 0.0248(7) Uani 1 d . . .
H10 H 0.6330 0.9687 0.7688 0.030 Uiso 1 calc . . R
C11 C 0.5081(5) 0.8351(3) 0.7108(2) 0.0223(7) Uani 1 d . . .
C12 C 0.1109(4) 0.8699(3) 0.5715(2) 0.0256(7) Uani 1 d . . .
H12 H 0.0778 0.7907 0.5876 0.031 Uiso 1 calc . . R
C13 C 0.1306(5) 0.8669(4) 0.4755(3) 0.0356(9) Uani 1 d . . .
H13A H 0.1609 0.9440 0.4572 0.053 Uiso 1 calc . . GR
H13B H 0.0326 0.8442 0.4412 0.053 Uiso 1 calc . . GR
H13C H 0.2111 0.8106 0.4665 0.053 Uiso 1 calc . . GR
C14 C -0.0200(5) 0.9541(3) 0.5847(3) 0.0361(9) Uani 1 d . . .
H14A H -0.0223 0.9655 0.6470 0.054 Uiso 1 calc . . GR
H14B H -0.1191 0.9218 0.5581 0.054 Uiso 1 calc . . GR
H14C H -0.0022 1.0287 0.5576 0.054 Uiso 1 calc . . GR
C15 C 0.6241(5) 0.7411(3) 0.7443(2) 0.0310(8) Uani 1 d . . .
H15 H 0.5782 0.6642 0.7254 0.037 Uiso 1 calc . . R
C16 C 0.6542(6) 0.7418(4) 0.8439(3) 0.0487(12) Uani 1 d . . .
H16A H 0.7113 0.8122 0.8638 0.073 Uiso 1 calc . . GR
H16B H 0.7153 0.6734 0.8643 0.073 Uiso 1 calc . . GR
H16C H 0.5552 0.7403 0.8671 0.073 Uiso 1 calc . . GR
C17 C 0.7735(6) 0.7543(4) 0.7064(3) 0.0483(11) Uani 1 d . . .
H17A H 0.7515 0.7554 0.6429 0.072 Uiso 1 calc . . GR
H17B H 0.8421 0.6891 0.7249 0.072 Uiso 1 calc . . GR
H17C H 0.8239 0.8271 0.7269 0.072 Uiso 1 calc . . GR
C18 C 0.7359(4) 0.6723(3) 0.4057(2) 0.0230(7) Uani 1 d . . .
C19 C 0.8148(5) 0.6079(4) 0.4743(3) 0.0363(9) Uani 1 d . . .
H19 H 0.7719 0.5998 0.5270 0.044 Uiso 1 calc . . R
C20 C 0.9554(6) 0.5559(4) 0.4656(3) 0.0505(13) Uani 1 d . . .
H20 H 1.0080 0.5119 0.5121 0.061 Uiso 1 calc . . R
C21 C 1.0191(5) 0.5681(4) 0.3892(3) 0.0440(11) Uani 1 d . . .
H21 H 1.1167 0.5341 0.3842 0.053 Uiso 1 calc . . R
C22 C 0.9421(5) 0.6290(3) 0.3209(3) 0.0342(9) Uani 1 d . . .
H22 H 0.9853 0.6362 0.2682 0.041 Uiso 1 calc . . R
C23 C 0.8009(5) 0.6799(3) 0.3291(3) 0.0283(8) Uani 1 d . . .
H23 H 0.7473 0.7210 0.2812 0.034 Uiso 1 calc . . R
C24 C 0.4387(4) 0.7253(3) 0.3155(2) 0.0214(7) Uani 1 d . . .
C25 C 0.3956(5) 0.6131(3) 0.2885(2) 0.0267(7) Uani 1 d . . .
H25 H 0.4281 0.5489 0.3248 0.032 Uiso 1 calc . . R
C26 C 0.3060(5) 0.5947(4) 0.2093(2) 0.0323(8) Uani 1 d . . .
H26 H 0.2782 0.5180 0.1913 0.039 Uiso 1 calc . . R
C27 C 0.2558(5) 0.6883(4) 0.1556(3) 0.0337(9) Uani 1 d . . .
H27 H 0.1942 0.6755 0.1012 0.040 Uiso 1 calc . . R
C28 C 0.2968(5) 0.7996(4) 0.1823(2) 0.0341(9) Uani 1 d . . .
H28 H 0.2629 0.8635 0.1460 0.041 Uiso 1 calc . . R
C29 C 0.3870(5) 0.8189(3) 0.2617(3) 0.0291(8) Uani 1 d . . .
H29 H 0.4139 0.8959 0.2796 0.035 Uiso 1 calc . . R
C30 C 0.6018(4) 0.8983(3) 0.4272(2) 0.0204(7) Uani 1 d . . .
C31 C 0.7003(5) 0.9499(3) 0.3742(2) 0.0263(8) Uani 1 d . . .
H31 H 0.7506 0.9032 0.3361 0.032 Uiso 1 calc . . R
C32 C 0.7246(5) 1.0690(3) 0.3770(3) 0.0297(8) Uani 1 d . . .
H32 H 0.7918 1.1038 0.3413 0.036 Uiso 1 calc . . R
C33 C 0.6505(5) 1.1369(3) 0.4322(3) 0.0307(9) Uani 1 d . . .
H33 H 0.6663 1.2184 0.4337 0.037 Uiso 1 calc . . R
C34 C 0.5542(5) 1.0873(3) 0.4848(2) 0.0307(8) Uani 1 d . . .
H34 H 0.5035 1.1343 0.5225 0.037 Uiso 1 calc . . R
C35 C 0.5314(5) 0.9673(3) 0.4825(2) 0.0253(7) Uani 1 d . . .
H35 H 0.4664 0.9329 0.5197 0.030 Uiso 1 calc . . R

loop_
_atom_site_aniso_label
_atom_site_aniso_U_11
_atom_site_aniso_U_22
_atom_site_aniso_U_33
_atom_site_aniso_U_23
_atom_site_aniso_U_13
_atom_site_aniso_U_12
Cu1 0.0281(2) 0.01799(19) 0.01667(19) 0.00031(16) 0.00484(15) 0.00023(17)
S1 0.0385(6) 0.0176(4) 0.0234(4) -0.0018(3) 0.0056(4) 0.0018(4)
P1 0.0236(4) 0.0202(4) 0.0156(4) 0.0000(3) 0.0037(3) 0.0014(3)
N1 0.0245(16) 0.0184(13) 0.0190(14) 0.0018(11) 0.0022(12) -0.0009(12)
C1 0.035(2) 0.0222(17) 0.0275(19) 0.0012(13) 0.0112(17) -0.0027(14)
C2 0.0229(18) 0.0206(16) 0.0169(16) 0.0012(12) -0.0001(13) 0.0001(13)
C3 0.0273(19) 0.0194(16) 0.0227(17) 0.0051(13) 0.0000(14) 0.0000(14)
C4 0.033(2) 0.0201(17) 0.0167(16) 0.0027(12) -0.0032(15) 0.0010(14)
C5 0.068(3) 0.0190(17) 0.030(2) 0.0008(15) 0.011(2) -0.0078(19)
C6 0.0260(18) 0.0166(14) 0.0160(15) -0.0007(12) 0.0075(13) -0.0018(13)
C7 0.0266(19) 0.0176(16) 0.0161(15) 0.0017(12) 0.0073(13) 0.0009(14)
C8 0.0280(19) 0.0191(16) 0.0237(17) 0.0021(13) 0.0075(15) 0.0026(14)
C9 0.030(2) 0.0206(15) 0.0234(17) -0.0040(13) 0.0095(15) -0.0061(14)
C10 0.030(2) 0.0241(17) 0.0209(17) -0.0031(13) 0.0042(14) -0.0063(14)
C11 0.030(2) 0.0198(16) 0.0175(16) 0.0009(12) 0.0050(14) -0.0003(13)
C12 0.0266(19) 0.0201(15) 0.0298(19) 0.0017(14) 0.0025(15) 0.0008(14)
C13 0.037(2) 0.042(2) 0.026(2) -0.0041(16) -0.0034(17) 0.0019(18)
C14 0.031(2) 0.035(2) 0.043(2) -0.0014(18) 0.0059(18) 0.0057(16)
C15 0.032(2) 0.0245(18) 0.034(2) 0.0000(15) -0.0034(16) -0.0013(15)
C16 0.060(3) 0.047(3) 0.035(2) 0.011(2) -0.012(2) 0.008(2)
C17 0.039(3) 0.042(2) 0.063(3) 0.002(2) 0.007(2) 0.009(2)
C18 0.0242(19) 0.0228(16) 0.0209(17) -0.0063(13) -0.0006(14) 0.0029(13)
C19 0.043(2) 0.039(2) 0.0253(19) -0.0011(16) -0.0020(17) 0.0143(19)
C20 0.050(3) 0.048(3) 0.048(3) -0.007(2) -0.013(2) 0.024(2)
C21 0.025(2) 0.046(3) 0.059(3) -0.022(2) 0.000(2) 0.0097(18)
C22 0.028(2) 0.0342(19) 0.042(2) -0.0157(17) 0.0077(18) 0.0005(17)
C23 0.025(2) 0.0262(17) 0.034(2) -0.0059(15) 0.0067(16) -0.0001(15)
C24 0.0247(18) 0.0246(16) 0.0155(15) 0.0013(13) 0.0049(13) 0.0011(14)
C25 0.031(2) 0.0266(18) 0.0231(17) 0.0007(14) 0.0050(15) 0.0013(15)
C26 0.041(2) 0.0295(19) 0.0263(19) -0.0065(15) 0.0050(17) -0.0038(17)
C27 0.032(2) 0.046(2) 0.0220(18) -0.0018(16) -0.0023(16) -0.0054(18)
C28 0.036(2) 0.037(2) 0.027(2) 0.0077(16) -0.0049(16) -0.0003(18)
C29 0.030(2) 0.0254(17) 0.031(2) 0.0016(14) 0.0003(16) 0.0018(15)
C30 0.0240(18) 0.0215(17) 0.0159(15) 0.0022(13) 0.0032(13) -0.0007(14)
C31 0.035(2) 0.0231(17) 0.0223(17) -0.0006(13) 0.0109(15) 0.0005(15)
C32 0.039(2) 0.0251(18) 0.0278(19) 0.0035(14) 0.0137(17) -0.0035(15)
C33 0.044(2) 0.0210(16) 0.0279(19) 0.0008(14) 0.0066(18) -0.0033(16)
C34 0.042(2) 0.0230(16) 0.0294(19) -0.0062(15) 0.0117(17) 0.0012(16)
C35 0.029(2) 0.0252(16) 0.0233(18) -0.0007(14) 0.0107(15) -0.0042(14)

loop_
_atom_type_symbol
_atom_type_description
_atom_type_scat_dispersion_real
_atom_type_scat_dispersion_imag
_atom_type_scat_source
C C 0.0033 0.0016 'International Tables Vol C Tables 4.2.6.8 and 6.1.1.4'
H H 0.0000 0.0000 'International Tables Vol C Tables 4.2.6.8 and 6.1.1.4'
Cu Cu 0.3201 1.2651 'International Tables Vol C Tables 4.2.6.8 and 6.1.1.4'
N N 0.0061 0.0033 'International Tables Vol C Tables 4.2.6.8 and 6.1.1.4'
P P 0.1023 0.0942 'International Tables Vol C Tables 4.2.6.8 and 6.1.1.4'
S S 0.1246 0.1234 'International Tables Vol C Tables 4.2.6.8 and 6.1.1.4'

loop_
_geom_angle_atom_site_label_1
_geom_angle_atom_site_label_2
_geom_angle_atom_site_label_3
_geom_angle
_geom_angle_site_symmetry_1
_geom_angle_site_symmetry_3
_geom_angle_publ_flag
P1 Cu1 S1 116.88(4) . . ?
N1 Cu1 S1 103.68(9) . . ?
N1 Cu1 P1 139.42(9) . . ?
C4 S1 Cu1 103.66(12) . . ?
C18 P1 Cu1 111.77(12) . . ?
C18 P1 C24 102.27(15) . . ?
C18 P1 C30 104.70(16) . . ?
C24 P1 Cu1 109.92(11) . . ?
C24 P1 C30 103.87(15) . . ?
C30 P1 Cu1 122.27(11) . . ?
C2 N1 Cu1 125.6(2) . . ?
C2 N1 C6 118.8(3) . . ?
C6 N1 Cu1 115.3(2) . . ?
N1 C2 C1 120.4(3) . . ?
N1 C2 C3 124.2(3) . . ?
C3 C2 C1 115.4(3) . . ?
C4 C3 C2 132.4(3) . . ?
C3 C4 S1 128.8(3) . . ?
C3 C4 C5 116.7(3) . . ?
C5 C4 S1 114.4(3) . . ?
C7 C6 N1 119.3(3) . . ?
C11 C6 N1 119.4(3) . . ?
C11 C6 C7 121.3(3) . . ?
C6 C7 C12 121.7(3) . . ?
C8 C7 C6 117.7(3) . . ?
C8 C7 C12 120.6(3) . . ?
C7 C8 C9 122.0(3) . . ?
C10 C9 C8 118.9(3) . . ?
C9 C10 C11 121.7(4) . . ?
C6 C11 C15 122.1(3) . . ?
C10 C11 C6 118.3(3) . . ?
C10 C11 C15 119.7(3) . . ?
C7 C12 C13 111.9(3) . . ?
C7 C12 C14 113.2(3) . . ?
C13 C12 C14 109.3(3) . . ?
C11 C15 C16 110.8(3) . . ?
C17 C15 C11 111.2(3) . . ?
C17 C15 C16 110.8(4) . . ?
C19 C18 P1 118.5(3) . . ?
C23 C18 P1 123.4(3) . . ?
C23 C18 C19 118.1(4) . . ?
C20 C19 C18 120.2(4) . . ?
C21 C20 C19 120.2(4) . . ?
C22 C21 C20 120.3(4) . . ?
C21 C22 C23 119.6(4) . . ?
C22 C23 C18 121.5(4) . . ?
C25 C24 P1 117.8(3) . . ?
C25 C24 C29 118.9(3) . . ?
C29 C24 P1 123.3(3) . . ?
C26 C25 C24 120.4(3) . . ?
C25 C26 C27 120.5(4) . . ?
C28 C27 C26 119.4(4) . . ?
C27 C28 C29 120.5(4) . . ?
C28 C29 C24 120.3(3) . . ?
C31 C30 P1 122.4(3) . . ?
C35 C30 P1 118.6(3) . . ?
C35 C30 C31 118.9(3) . . ?
C32 C31 C30 120.3(3) . . ?
C33 C32 C31 119.8(3) . . ?
C34 C33 C32 120.5(3) . . ?
C33 C34 C35 119.6(3) . . ?
C30 C35 C34 121.0(3) . . ?

loop_
_geom_bond_atom_site_label_1
_geom_bond_atom_site_label_2
_geom_bond_distance
_geom_bond_site_symmetry_2
_geom_bond_publ_flag
Cu1 S1 2.2049(9) . ?
Cu1 P1 2.1959(10) . ?
Cu1 N1 1.956(3) . ?
S1 C4 1.721(4) . ?
P1 C18 1.817(4) . ?
P1 C24 1.832(3) . ?
P1 C30 1.838(4) . ?
N1 C2 1.315(5) . ?
N1 C6 1.440(4) . ?
C1 C2 1.517(5) . ?
C2 C3 1.431(5) . ?
C3 C4 1.363(5) . ?
C4 C5 1.512(5) . ?
C6 C7 1.411(5) . ?
C6 C11 1.404(5) . ?
C7 C8 1.386(5) . ?
C7 C12 1.516(5) . ?
C8 C9 1.390(5) . ?
C9 C10 1.382(5) . ?
C10 C11 1.387(4) . ?
C11 C15 1.526(5) . ?
C12 C13 1.525(5) . ?
C12 C14 1.533(5) . ?
C15 C16 1.534(5) . ?
C15 C17 1.508(6) . ?
C18 C19 1.401(5) . ?
C18 C23 1.390(5) . ?
C19 C20 1.388(7) . ?
C20 C21 1.384(8) . ?
C21 C22 1.371(6) . ?
C22 C23 1.386(6) . ?
C24 C25 1.396(5) . ?
C24 C29 1.401(5) . ?
C25 C26 1.382(5) . ?
C26 C27 1.398(6) . ?
C27 C28 1.380(6) . ?
C28 C29 1.389(5) . ?
C30 C31 1.400(5) . ?
C30 C35 1.376(5) . ?
C31 C32 1.390(5) . ?
C32 C33 1.384(5) . ?
C33 C34 1.373(5) . ?
C34 C35 1.398(5) . ?

loop_
_twin_individual_id
_twin_individual_mass_fraction_refined
1 0.477(13)
2 0.523(13)
